data_4035100
loop_
_publ_author_name
'Zhu, Yi-Long'
'Zhu, Chi-Fan'
'Zhou, Peng'
'Hao, Wen-Juan'
'Wang, De-Cai'
'Tu, Shu-Jiang'
'Jiang, Bo'

_publ_section_title
;
 Pd(II)-Catalyzed Carbonyl-Directing Activation of Alkenes: Selective
 Fluorosulfonylation and Aminosulfonylation of 1,7-Enynes.
;
_journal_issue 17
_journal_name_full 'The Journal of organic chemistry'
_journal_page_first 9641
_journal_page_last 9653
_journal_paper_doi 10.1021/acs.joc.8b00994
_journal_volume 83
_journal_year 2018
_chemical_formula_sum 'C39 H34 F N O8 S3'
_chemical_formula_weight 759.85
_space_group_IT_number 14
_space_group_name_Hall '-P 2ybc'
_space_group_name_H-M_alt 'P 1 21/c 1'
_symmetry_cell_setting monoclinic
_symmetry_space_group_name_H-M 'P 1 21/c 1'
_atom_sites_solution_hydrogens geom
_atom_sites_solution_primary direct
_atom_sites_solution_secondary difmap
_audit_creation_method SHELXL-97
_cell_angle_alpha 90.00
_cell_angle_beta 111.881(3)
_cell_angle_gamma 90.00
_cell_formula_units_Z 4
_cell_length_a 13.6597(13)
_cell_length_b 23.060(2)
_cell_length_c 12.2080(12)
_cell_measurement_reflns_used 3597
_cell_measurement_temperature 298(2)
_cell_measurement_theta_max 21.026
_cell_measurement_theta_min 2.521
_cell_volume 3568.4(6)
_computing_cell_refinement 'Bruker SMART'
_computing_data_collection 'Bruker SMART'
_computing_data_reduction 'Bruker SAINT'
_computing_molecular_graphics 'Bruker SHELXTL'
_computing_publication_material 'Bruker SHELXTL'
_computing_structure_refinement 'SHELXL-97 (Sheldrick, 1997)'
_computing_structure_solution 'SHELXS-97 (Sheldrick, 1990)'
_diffrn_ambient_temperature 298(2)
_diffrn_measured_fraction_theta_full 0.999
_diffrn_measured_fraction_theta_max 0.999
_diffrn_measurement_device_type 'CCD area detector'
_diffrn_measurement_method 'phi and omega scans'
_diffrn_radiation_monochromator graphite
_diffrn_radiation_source 'fine-focus sealed tube'
_diffrn_radiation_type MoK\a
_diffrn_radiation_wavelength 0.71073
_diffrn_reflns_av_R_equivalents 0.0490
_diffrn_reflns_av_sigmaI/netI 0.0668
_diffrn_reflns_limit_h_max 12
_diffrn_reflns_limit_h_min -16
_diffrn_reflns_limit_k_max 27
_diffrn_reflns_limit_k_min -25
_diffrn_reflns_limit_l_max 14
_diffrn_reflns_limit_l_min -14
_diffrn_reflns_number 17850
_diffrn_reflns_theta_full 25.02
_diffrn_reflns_theta_max 25.02
_diffrn_reflns_theta_min 2.39
_exptl_absorpt_coefficient_mu 0.269
_exptl_absorpt_correction_T_max 0.9237
_exptl_absorpt_correction_T_min 0.8932
_exptl_absorpt_correction_type multi-scan
_exptl_absorpt_process_details sadabs
_exptl_crystal_colour white
_exptl_crystal_density_diffrn 1.414
_exptl_crystal_density_method 'not measured'
_exptl_crystal_description block
_exptl_crystal_F_000 1584
_exptl_crystal_size_max 0.43
_exptl_crystal_size_mid 0.35
_exptl_crystal_size_min 0.30
_refine_diff_density_max 0.764
_refine_diff_density_min -0.335
_refine_diff_density_rms 0.059
_refine_ls_extinction_method none
_refine_ls_goodness_of_fit_ref 1.012
_refine_ls_hydrogen_treatment mixed
_refine_ls_matrix_type full
_refine_ls_number_parameters 472
_refine_ls_number_reflns 6297
_refine_ls_number_restraints 0
_refine_ls_restrained_S_all 1.012
_refine_ls_R_factor_all 0.1141
_refine_ls_R_factor_gt 0.0519
_refine_ls_shift/su_max 0.001
_refine_ls_shift/su_mean 0.000
_refine_ls_structure_factor_coef Fsqd
_refine_ls_weighting_details 'calc w=1/[\s^2^(Fo^2^)+(0.0584P)^2^+1.9443P] where P=(Fo^2^+2Fc^2^)/3'
_refine_ls_weighting_scheme calc
_refine_ls_wR_factor_gt 0.1182
_refine_ls_wR_factor_ref 0.1453
_reflns_number_gt 3572
_reflns_number_total 6297
_reflns_threshold_expression >2sigma(I)
_cod_data_source_file jo8b00994_si_003.cif
_cod_data_source_block 151030d
_cod_depositor_comments
;
The following automatic conversions were performed:

data item '_symmetry_cell_setting' value 'Monoclinic' was changed to
'monoclinic' in accordance with the
/home/data/users/saulius/crontab/automatic-downloads/current/ACS/lib/dictionaries/cif_core.dic
dictionary named 'cif_core.dic' version 2.4.2 last updated on
2011-04-26.

Automatic conversion script
Id: cif_fix_values 6909 2019-04-08 15:41:33Z antanas 
;
_cod_original_sg_symbol_H-M P2(1)/c
_cod_database_code 4035100

loop_
_symmetry_equiv_pos_as_xyz
'x, y, z'
'-x, y+1/2, -z+1/2'
'-x, -y, -z'
'x, -y-1/2, z-1/2'

loop_
_atom_site_label
_atom_site_type_symbol
_atom_site_fract_x
_atom_site_fract_y
_atom_site_fract_z
_atom_site_U_iso_or_equiv
_atom_site_adp_type
_atom_site_occupancy
_atom_site_symmetry_multiplicity
_atom_site_calc_flag
_atom_site_refinement_flags
S1 S 0.17709(8) 0.46925(4) 0.74625(8) 0.0409(3) Uani 1 1 d .
S2 S 0.29112(8) 0.55737(4) 0.92591(8) 0.0458(3) Uani 1 1 d .
S3 S 0.32639(9) 0.70451(4) 0.50864(10) 0.0578(3) Uani 1 1 d .
N1 N 0.2300(2) 0.53625(11) 0.7828(2) 0.0355(7) Uani 1 1 d .
F1 F 0.5843(2) 0.43384(11) 0.6684(2) 0.0760(8) Uani 1 1 d .
O1 O 0.2345(2) 0.47005(13) 0.3437(3) 0.0731(9) Uani 1 1 d .
O2 O -0.1372(3) 0.71817(18) 0.7153(4) 0.1114(13) Uani 1 1 d .
O3 O 0.0986(2) 0.47591(10) 0.6314(2) 0.0516(7) Uani 1 1 d .
O4 O 0.1484(2) 0.44983(11) 0.8406(2) 0.0566(7) Uani 1 1 d .
O5 O 0.3444(2) 0.50733(12) 0.9871(2) 0.0658(8) Uani 1 1 d .
O6 O 0.3481(2) 0.60773(12) 0.9182(2) 0.0593(8) Uani 1 1 d .
O7 O 0.2573(2) 0.73416(11) 0.5538(3) 0.0736(9) Uani 1 1 d .
O8 O 0.3566(3) 0.73299(13) 0.4220(3) 0.0854(10) Uani 1 1 d .
C1 C 0.2422(3) 0.50502(16) 0.4206(3) 0.0462(10) Uani 1 1 d .
C2 C 0.1588(3) 0.54883(16) 0.4066(3) 0.0481(10) Uani 1 1 d .
H2A H 0.1026 0.5301 0.4239 0.058 Uiso 1 1 calc R
H2B H 0.1296 0.5604 0.3243 0.058 Uiso 1 1 calc R
C3 C 0.1907(3) 0.60468(15) 0.4829(3) 0.0404(9) Uani 1 1 d .
C4 C 0.2399(3) 0.57972(13) 0.6082(3) 0.0347(8) Uani 1 1 d .
C5 C 0.3342(3) 0.54278(14) 0.6238(3) 0.0345(8) Uani 1 1 d .
C6 C 0.3338(3) 0.50558(14) 0.5335(3) 0.0378(8) Uani 1 1 d .
C7 C 0.4184(3) 0.46926(16) 0.5486(3) 0.0455(9) Uani 1 1 d .
H7 H 0.4176 0.4442 0.4885 0.055 Uiso 1 1 calc R
C8 C 0.5027(3) 0.47062(17) 0.6521(4) 0.0496(10) Uani 1 1 d .
C9 C 0.5090(3) 0.50876(16) 0.7396(3) 0.0470(10) Uani 1 1 d .
H9 H 0.5694 0.5106 0.8079 0.056 Uiso 1 1 calc R
C10 C 0.4246(3) 0.54462(15) 0.7258(3) 0.0392(9) Uani 1 1 d .
H10 H 0.4281 0.5705 0.7856 0.047 Uiso 1 1 calc R
C11 C 0.0888(3) 0.63990(18) 0.4513(3) 0.0571(11) Uani 1 1 d .
H11A H 0.0386 0.6185 0.4730 0.086 Uiso 1 1 calc R
H11B H 0.0602 0.6472 0.3678 0.086 Uiso 1 1 calc R
H11C H 0.1038 0.6761 0.4931 0.086 Uiso 1 1 calc R
C12 C 0.1976(3) 0.58095(14) 0.6911(3) 0.0357(8) Uani 1 1 d .
C13 C 0.1142(3) 0.61948(16) 0.6992(3) 0.0406(9) Uani 1 1 d .
C14 C 0.0199(3) 0.59703(19) 0.6994(4) 0.0571(11) Uani 1 1 d .
H14 H 0.0101 0.5571 0.6947 0.069 Uiso 1 1 calc R
C15 C -0.0588(4) 0.6314(2) 0.7062(4) 0.0754(14) Uani 1 1 d .
H15 H -0.1211 0.6150 0.7059 0.090 Uiso 1 1 calc R
C16 C -0.0458(4) 0.6890(3) 0.7134(4) 0.0730(14) Uani 1 1 d .
C17 C 0.0465(4) 0.71474(19) 0.7180(4) 0.0675(13) Uani 1 1 d .
H17 H 0.0550 0.7548 0.7252 0.081 Uiso 1 1 calc R
C18 C 0.1283(3) 0.67889(17) 0.7116(3) 0.0551(11) Uani 1 1 d .
H18 H 0.1918 0.6953 0.7157 0.066 Uiso 1 1 calc R
C19 C -0.1267(6) 0.7740(3) 0.7308(6) 0.138(3) Uani 1 1 d .
H19A H -0.0750 0.7820 0.8078 0.208 Uiso 1 1 calc R
H19B H -0.1931 0.7906 0.7241 0.208 Uiso 1 1 calc R
H19C H -0.1042 0.7906 0.6719 0.208 Uiso 1 1 calc R
C20 C 0.2691(3) 0.63753(15) 0.4417(3) 0.0471(10) Uani 1 1 d .
H20A H 0.2335 0.6449 0.3579 0.057 Uiso 1 1 calc R
H20B H 0.3268 0.6112 0.4500 0.057 Uiso 1 1 calc R
C21 C 0.4423(3) 0.68669(15) 0.6282(4) 0.0480(10) Uani 1 1 d .
C22 C 0.4474(4) 0.69284(17) 0.7425(4) 0.0582(11) Uani 1 1 d .
H22 H 0.3888 0.7052 0.7575 0.070 Uiso 1 1 calc R
C23 C 0.5411(4) 0.68023(19) 0.8347(4) 0.0679(13) Uani 1 1 d .
H23 H 0.5455 0.6850 0.9120 0.082 Uiso 1 1 calc R
C24 C 0.6293(4) 0.6606(2) 0.8137(5) 0.0736(14) Uani 1 1 d .
C25 C 0.6209(4) 0.6552(2) 0.6984(5) 0.0737(13) Uani 1 1 d .
H25 H 0.6789 0.6424 0.6826 0.088 Uiso 1 1 calc R
C26 C 0.5296(4) 0.66813(19) 0.6067(4) 0.0662(12) Uani 1 1 d .
H26 H 0.5260 0.6645 0.5294 0.079 Uiso 1 1 calc R
C27 C 0.7307(5) 0.6465(3) 0.9151(5) 0.122(2) Uani 1 1 d .
H27A H 0.7682 0.6818 0.9461 0.183 Uiso 1 1 calc R
H27B H 0.7735 0.6219 0.8877 0.183 Uiso 1 1 calc R
H27C H 0.7148 0.6270 0.9760 0.183 Uiso 1 1 calc R
C28 C 0.2712(3) 0.42017(15) 0.7336(3) 0.0426(9) Uani 1 1 d .
C29 C 0.3637(3) 0.40773(17) 0.8267(4) 0.0587(11) Uani 1 1 d .
H29 H 0.3826 0.4285 0.8969 0.070 Uiso 1 1 calc R
C30 C 0.4282(4) 0.36382(19) 0.8145(5) 0.0723(13) Uani 1 1 d .
H30 H 0.4907 0.3549 0.8768 0.087 Uiso 1 1 calc R
C31 C 0.4003(4) 0.33383(19) 0.7119(5) 0.0756(14) Uani 1 1 d .
H31 H 0.4446 0.3047 0.7048 0.091 Uiso 1 1 calc R
C32 C 0.3087(4) 0.34537(19) 0.6184(5) 0.0702(13) Uani 1 1 d .
H32 H 0.2900 0.3240 0.5490 0.084 Uiso 1 1 calc R
C33 C 0.2444(3) 0.38976(17) 0.6296(4) 0.0554(11) Uani 1 1 d .
H33 H 0.1828 0.3990 0.5663 0.066 Uiso 1 1 calc R
C34 C 0.1969(3) 0.57823(16) 0.9843(3) 0.0455(10) Uani 1 1 d .
C35 C 0.1510(4) 0.53703(18) 1.0321(3) 0.0575(11) Uani 1 1 d .
H35 H 0.1682 0.4980 1.0320 0.069 Uiso 1 1 calc R
C36 C 0.0788(4) 0.5550(2) 1.0801(4) 0.0717(14) Uani 1 1 d .
H36 H 0.0469 0.5278 1.1123 0.086 Uiso 1 1 calc R
C37 C 0.0542(4) 0.6124(2) 1.0807(4) 0.0709(14) Uani 1 1 d .
H37 H 0.0046 0.6240 1.1117 0.085 Uiso 1 1 calc R
C38 C 0.1025(4) 0.6530(2) 1.0355(4) 0.0726(14) Uani 1 1 d .
H38 H 0.0856 0.6920 1.0365 0.087 Uiso 1 1 calc R
C39 C 0.1759(4) 0.63635(17) 0.9886(3) 0.0574(11) Uani 1 1 d .
H39 H 0.2104 0.6639 0.9604 0.069 Uiso 1 1 calc R

loop_
_atom_site_aniso_label
_atom_site_aniso_U_11
_atom_site_aniso_U_22
_atom_site_aniso_U_33
_atom_site_aniso_U_23
_atom_site_aniso_U_13
_atom_site_aniso_U_12
S1 0.0422(6) 0.0385(5) 0.0463(6) -0.0031(4) 0.0213(5) -0.0068(4)
S2 0.0469(6) 0.0539(6) 0.0364(5) -0.0073(5) 0.0152(5) -0.0066(5)
S3 0.0662(8) 0.0397(6) 0.0760(8) 0.0164(5) 0.0364(6) 0.0056(5)
N1 0.0380(17) 0.0359(16) 0.0356(16) -0.0013(13) 0.0171(14) -0.0014(14)
F1 0.0701(17) 0.0836(17) 0.0869(18) 0.0206(14) 0.0440(15) 0.0425(14)
O1 0.078(2) 0.075(2) 0.0640(19) -0.0312(17) 0.0228(17) -0.0038(17)
O2 0.085(3) 0.095(3) 0.156(4) -0.027(3) 0.047(3) 0.004(2)
O3 0.0439(16) 0.0499(16) 0.0526(16) -0.0099(13) 0.0084(13) -0.0060(13)
O4 0.071(2) 0.0505(16) 0.0657(18) 0.0024(13) 0.0453(16) -0.0083(14)
O5 0.074(2) 0.072(2) 0.0450(16) 0.0053(14) 0.0146(15) 0.0195(16)
O6 0.0582(18) 0.0672(18) 0.0581(17) -0.0245(14) 0.0283(15) -0.0292(15)
O7 0.072(2) 0.0437(17) 0.117(3) 0.0022(16) 0.048(2) 0.0150(15)
O8 0.104(3) 0.066(2) 0.098(2) 0.0386(18) 0.050(2) -0.0043(19)
C1 0.050(3) 0.046(2) 0.047(2) -0.0063(19) 0.022(2) -0.009(2)
C2 0.046(2) 0.056(2) 0.040(2) -0.0022(18) 0.0139(19) 0.001(2)
C3 0.041(2) 0.046(2) 0.037(2) 0.0052(17) 0.0163(17) 0.0052(18)
C4 0.034(2) 0.0279(18) 0.042(2) -0.0036(15) 0.0136(17) -0.0048(15)
C5 0.040(2) 0.0329(19) 0.036(2) 0.0045(15) 0.0199(17) 0.0004(16)
C6 0.043(2) 0.0335(19) 0.043(2) 0.0035(16) 0.0234(18) -0.0005(17)
C7 0.054(3) 0.041(2) 0.054(2) 0.0021(19) 0.034(2) 0.004(2)
C8 0.048(3) 0.050(2) 0.064(3) 0.015(2) 0.035(2) 0.019(2)
C9 0.040(2) 0.054(2) 0.051(2) 0.013(2) 0.0203(19) 0.008(2)
C10 0.040(2) 0.042(2) 0.042(2) 0.0038(17) 0.0228(19) -0.0005(18)
C11 0.042(2) 0.075(3) 0.052(2) 0.011(2) 0.015(2) 0.017(2)
C12 0.035(2) 0.036(2) 0.038(2) -0.0027(16) 0.0165(17) -0.0021(16)
C13 0.040(2) 0.046(2) 0.040(2) -0.0019(17) 0.0190(18) 0.0056(18)
C14 0.043(3) 0.066(3) 0.069(3) -0.012(2) 0.029(2) 0.002(2)
C15 0.055(3) 0.086(4) 0.093(4) -0.018(3) 0.038(3) 0.004(3)
C16 0.052(3) 0.093(4) 0.083(3) -0.011(3) 0.036(3) 0.021(3)
C17 0.091(4) 0.047(3) 0.064(3) -0.003(2) 0.029(3) 0.019(3)
C18 0.057(3) 0.050(3) 0.060(3) -0.001(2) 0.024(2) 0.011(2)
C19 0.172(7) 0.071(4) 0.156(6) -0.024(4) 0.042(5) -0.011(4)
C20 0.052(3) 0.050(2) 0.043(2) 0.0090(18) 0.0225(19) 0.0090(19)
C21 0.056(3) 0.034(2) 0.062(3) -0.0019(18) 0.031(2) -0.0055(19)
C22 0.064(3) 0.049(2) 0.073(3) -0.005(2) 0.039(3) -0.008(2)
C23 0.078(4) 0.064(3) 0.064(3) -0.007(2) 0.029(3) -0.019(3)
C24 0.066(3) 0.069(3) 0.077(4) 0.003(3) 0.016(3) -0.011(3)
C25 0.055(3) 0.084(3) 0.089(4) -0.008(3) 0.034(3) -0.002(3)
C26 0.062(3) 0.073(3) 0.073(3) -0.007(2) 0.036(3) 0.002(3)
C27 0.086(5) 0.143(6) 0.104(5) 0.022(4) -0.002(4) -0.006(4)
C28 0.049(3) 0.035(2) 0.051(2) 0.0023(18) 0.026(2) -0.0047(18)
C29 0.062(3) 0.049(3) 0.068(3) -0.002(2) 0.027(3) 0.003(2)
C30 0.069(3) 0.056(3) 0.091(4) 0.009(3) 0.028(3) 0.014(2)
C31 0.084(4) 0.051(3) 0.106(4) 0.001(3) 0.052(4) 0.012(3)
C32 0.091(4) 0.049(3) 0.084(4) -0.007(2) 0.048(3) 0.001(3)
C33 0.064(3) 0.047(2) 0.063(3) -0.001(2) 0.032(2) 0.000(2)
C34 0.056(3) 0.050(2) 0.035(2) -0.0084(17) 0.0216(19) -0.011(2)
C35 0.083(3) 0.050(2) 0.051(2) -0.004(2) 0.038(2) -0.008(2)
C36 0.099(4) 0.075(3) 0.058(3) -0.021(2) 0.050(3) -0.031(3)
C37 0.080(4) 0.088(4) 0.061(3) -0.019(3) 0.044(3) -0.010(3)
C38 0.101(4) 0.063(3) 0.069(3) -0.010(2) 0.049(3) 0.009(3)
C39 0.078(3) 0.053(3) 0.054(3) -0.009(2) 0.040(2) -0.008(2)

loop_
_atom_type_symbol
_atom_type_description
_atom_type_scat_dispersion_real
_atom_type_scat_dispersion_imag
_atom_type_scat_source
C C 0.0033 0.0016 'International Tables Vol C Tables 4.2.6.8 and 6.1.1.4'
H H 0.0000 0.0000 'International Tables Vol C Tables 4.2.6.8 and 6.1.1.4'
N N 0.0061 0.0033 'International Tables Vol C Tables 4.2.6.8 and 6.1.1.4'
O O 0.0106 0.0060 'International Tables Vol C Tables 4.2.6.8 and 6.1.1.4'
F F 0.0171 0.0103 'International Tables Vol C Tables 4.2.6.8 and 6.1.1.4'
S S 0.1246 0.1234 'International Tables Vol C Tables 4.2.6.8 and 6.1.1.4'

loop_
_geom_angle_atom_site_label_1
_geom_angle_atom_site_label_2
_geom_angle_atom_site_label_3
_geom_angle
O4 S1 O3 120.00(17)
O4 S1 N1 107.06(15)
O3 S1 N1 104.63(14)
O4 S1 C28 107.41(16)
O3 S1 C28 106.84(17)
N1 S1 C28 110.81(16)
O5 S2 O6 120.92(19)
O5 S2 N1 105.45(15)
O6 S2 N1 103.70(14)
O5 S2 C34 108.62(18)
O6 S2 C34 107.79(17)
N1 S2 C34 109.97(16)
O8 S3 O7 118.60(19)
O8 S3 C21 107.6(2)
O7 S3 C21 108.16(19)
O8 S3 C20 104.87(19)
O7 S3 C20 110.49(18)
C21 S3 C20 106.46(18)
C12 N1 S1 117.6(2)
C12 N1 S2 118.4(2)
S1 N1 S2 121.97(16)
C19 O2 C16 114.8(5)
O1 C1 C6 121.9(4)
O1 C1 C2 121.5(4)
C6 C1 C2 116.6(3)
C1 C2 C3 117.6(3)
C1 C2 H2A 107.9
C3 C2 H2A 107.9
C1 C2 H2B 107.9
C3 C2 H2B 107.9
H2A C2 H2B 107.2
C11 C3 C4 118.0(3)
C11 C3 C20 109.5(3)
C4 C3 C20 114.2(3)
C11 C3 C2 105.2(3)
C4 C3 C2 102.0(3)
C20 C3 C2 106.6(3)
C12 C4 C5 120.6(3)
C12 C4 C3 126.4(3)
C5 C4 C3 112.1(3)
C10 C5 C6 117.9(3)
C10 C5 C4 122.1(3)
C6 C5 C4 120.0(3)
C7 C6 C5 120.7(3)
C7 C6 C1 119.6(3)
C5 C6 C1 119.7(3)
C8 C7 C6 119.2(3)
C8 C7 H7 120.4
C6 C7 H7 120.4
F1 C8 C7 119.2(4)
F1 C8 C9 118.8(4)
C7 C8 C9 122.0(4)
C8 C9 C10 119.1(4)
C8 C9 H9 120.4
C10 C9 H9 120.4
C9 C10 C5 121.0(3)
C9 C10 H10 119.5
C5 C10 H10 119.5
C3 C11 H11A 109.5
C3 C11 H11B 109.5
H11A C11 H11B 109.5
C3 C11 H11C 109.5
H11A C11 H11C 109.5
H11B C11 H11C 109.5
C4 C12 N1 118.1(3)
C4 C12 C13 128.5(3)
N1 C12 C13 113.2(3)
C18 C13 C14 117.4(4)
C18 C13 C12 121.6(3)
C14 C13 C12 121.0(3)
C15 C14 C13 122.5(4)
C15 C14 H14 118.8
C13 C14 H14 118.8
C16 C15 C14 119.5(5)
C16 C15 H15 120.3
C14 C15 H15 120.3
C15 C16 C17 121.9(4)
C15 C16 O2 112.0(5)
C17 C16 O2 126.1(5)
C16 C17 C18 118.4(4)
C16 C17 H17 120.8
C18 C17 H17 120.8
C13 C18 C17 120.2(4)
C13 C18 H18 119.9
C17 C18 H18 119.9
O2 C19 H19A 109.5
O2 C19 H19B 109.5
H19A C19 H19B 109.5
O2 C19 H19C 109.5
H19A C19 H19C 109.5
H19B C19 H19C 109.5
C3 C20 S3 121.0(3)
C3 C20 H20A 107.1
S3 C20 H20A 107.1
C3 C20 H20B 107.1
S3 C20 H20B 107.1
H20A C20 H20B 106.8
C22 C21 C26 120.2(4)
C22 C21 S3 120.5(3)
C26 C21 S3 119.3(3)
C21 C22 C23 118.9(4)
C21 C22 H22 120.5
C23 C22 H22 120.5
C22 C23 C24 121.3(4)
C22 C23 H23 119.4
C24 C23 H23 119.4
C25 C24 C23 117.9(5)
C25 C24 C27 121.4(5)
C23 C24 C27 120.6(5)
C26 C25 C24 121.5(5)
C26 C25 H25 119.2
C24 C25 H25 119.2
C25 C26 C21 120.2(4)
C25 C26 H26 119.9
C21 C26 H26 119.9
C24 C27 H27A 109.5
C24 C27 H27B 109.5
H27A C27 H27B 109.5
C24 C27 H27C 109.5
H27A C27 H27C 109.5
H27B C27 H27C 109.5
C33 C28 C29 120.2(4)
C33 C28 S1 117.1(3)
C29 C28 S1 122.4(3)
C28 C29 C30 119.2(4)
C28 C29 H29 120.4
C30 C29 H29 120.4
C31 C30 C29 120.1(5)
C31 C30 H30 120.0
C29 C30 H30 120.0
C30 C31 C32 121.7(5)
C30 C31 H31 119.1
C32 C31 H31 119.1
C31 C32 C33 118.5(4)
C31 C32 H32 120.8
C33 C32 H32 120.8
C28 C33 C32 120.4(4)
C28 C33 H33 119.8
C32 C33 H33 119.8
C39 C34 C35 121.3(4)
C39 C34 S2 118.6(3)
C35 C34 S2 120.0(3)
C34 C35 C36 118.7(4)
C34 C35 H35 120.7
C36 C35 H35 120.7
C37 C36 C35 120.5(4)
C37 C36 H36 119.8
C35 C36 H36 119.8
C36 C37 C38 120.1(4)
C36 C37 H37 119.9
C38 C37 H37 119.9
C37 C38 C39 120.6(4)
C37 C38 H38 119.7
C39 C38 H38 119.7
C34 C39 C38 118.7(4)
C34 C39 H39 120.7
C38 C39 H39 120.7

loop_
_geom_bond_atom_site_label_1
_geom_bond_atom_site_label_2
_geom_bond_distance
S1 O4 1.420(2)
S1 O3 1.421(3)
S1 N1 1.694(3)
S1 C28 1.763(4)
S2 O5 1.419(3)
S2 O6 1.420(3)
S2 N1 1.702(3)
S2 C34 1.754(4)
S3 O8 1.430(3)
S3 O7 1.432(3)
S3 C21 1.756(4)
S3 C20 1.786(4)
N1 C12 1.464(4)
F1 C8 1.355(4)
O1 C1 1.212(4)
O2 C19 1.302(6)
O2 C16 1.425(5)
C1 C6 1.476(5)
C1 C2 1.485(5)
C2 C3 1.554(5)
C2 H2A 0.9700
C2 H2B 0.9700
C3 C11 1.531(5)
C3 C4 1.535(5)
C3 C20 1.542(5)
C4 C12 1.340(4)
C4 C5 1.496(5)
C5 C10 1.390(5)
C5 C6 1.395(5)
C6 C7 1.384(5)
C7 C8 1.356(5)
C7 H7 0.9300
C8 C9 1.362(5)
C9 C10 1.377(5)
C9 H9 0.9300
C10 H10 0.9300
C11 H11A 0.9600
C11 H11B 0.9600
C11 H11C 0.9600
C12 C13 1.476(5)
C13 C18 1.384(5)
C13 C14 1.389(5)
C14 C15 1.364(6)
C14 H14 0.9300
C15 C16 1.338(7)
C15 H15 0.9300
C16 C17 1.376(6)
C17 C18 1.416(6)
C17 H17 0.9300
C18 H18 0.9300
C19 H19A 0.9600
C19 H19B 0.9600
C19 H19C 0.9600
C20 H20A 0.9700
C20 H20B 0.9700
C21 C22 1.379(5)
C21 C26 1.381(6)
C22 C23 1.384(6)
C22 H22 0.9300
C23 C24 1.397(7)
C23 H23 0.9300
C24 C25 1.375(6)
C24 C27 1.509(7)
C25 C26 1.363(6)
C25 H25 0.9300
C26 H26 0.9300
C27 H27A 0.9600
C27 H27B 0.9600
C27 H27C 0.9600
C28 C33 1.376(5)
C28 C29 1.378(5)
C29 C30 1.386(6)
C29 H29 0.9300
C30 C31 1.356(6)
C30 H30 0.9300
C31 C32 1.369(7)
C31 H31 0.9300
C32 C33 1.388(6)
C32 H32 0.9300
C33 H33 0.9300
C34 C39 1.376(5)
C34 C35 1.382(5)
C35 C36 1.385(6)
C35 H35 0.9300
C36 C37 1.366(6)
C36 H36 0.9300
C37 C38 1.372(6)
C37 H37 0.9300
C38 C39 1.382(6)
C38 H38 0.9300
C39 H39 0.9300

loop_
_geom_torsion_atom_site_label_1
_geom_torsion_atom_site_label_2
_geom_torsion_atom_site_label_3
_geom_torsion_atom_site_label_4
_geom_torsion
O4 S1 N1 C12 -136.1(2)
O3 S1 N1 C12 -7.7(3)
C28 S1 N1 C12 107.1(3)
O4 S1 N1 S2 27.5(2)
O3 S1 N1 S2 155.88(19)
C28 S1 N1 S2 -89.3(2)
O5 S2 N1 C12 -160.3(2)
O6 S2 N1 C12 -32.2(3)
C34 S2 N1 C12 82.8(3)
O5 S2 N1 S1 36.2(2)
O6 S2 N1 S1 164.28(19)
C34 S2 N1 S1 -80.7(2)
O1 C1 C2 C3 -157.5(4)
C6 C1 C2 C3 23.7(5)
C1 C2 C3 C11 -178.7(3)
C1 C2 C3 C4 -55.0(4)
C1 C2 C3 C20 65.1(4)
C11 C3 C4 C12 6.6(5)
C20 C3 C4 C12 137.4(3)
C2 C3 C4 C12 -108.0(4)
C11 C3 C4 C5 175.7(3)
C20 C3 C4 C5 -53.4(4)
C2 C3 C4 C5 61.1(3)
C12 C4 C5 C10 -50.9(5)
C3 C4 C5 C10 139.2(3)
C12 C4 C5 C6 130.1(3)
C3 C4 C5 C6 -39.8(4)
C10 C5 C6 C7 3.9(5)
C4 C5 C6 C7 -177.1(3)
C10 C5 C6 C1 -176.0(3)
C4 C5 C6 C1 3.1(5)
O1 C1 C6 C7 6.6(5)
C2 C1 C6 C7 -174.6(3)
O1 C1 C6 C5 -173.6(4)
C2 C1 C6 C5 5.3(5)
C5 C6 C7 C8 -0.7(5)
C1 C6 C7 C8 179.2(3)
C6 C7 C8 F1 178.0(3)
C6 C7 C8 C9 -3.4(6)
F1 C8 C9 C10 -177.3(3)
C7 C8 C9 C10 4.0(6)
C8 C9 C10 C5 -0.6(5)
C6 C5 C10 C9 -3.2(5)
C4 C5 C10 C9 177.8(3)
C5 C4 C12 N1 -13.6(5)
C3 C4 C12 N1 154.7(3)
C5 C4 C12 C13 171.7(3)
C3 C4 C12 C13 -20.0(6)
S1 N1 C12 C4 -77.1(4)
S2 N1 C12 C4 118.7(3)
S1 N1 C12 C13 98.5(3)
S2 N1 C12 C13 -65.7(3)
C4 C12 C13 C18 -62.8(5)
N1 C12 C13 C18 122.2(4)
C4 C12 C13 C14 119.8(4)
N1 C12 C13 C14 -55.1(4)
C18 C13 C14 C15 2.8(6)
C12 C13 C14 C15 -179.7(4)
C13 C14 C15 C16 -0.2(7)
C14 C15 C16 C17 -2.2(8)
C14 C15 C16 O2 177.8(4)
C19 O2 C16 C15 175.3(5)
C19 O2 C16 C17 -4.7(8)
C15 C16 C17 C18 1.8(7)
O2 C16 C17 C18 -178.2(4)
C14 C13 C18 C17 -3.1(6)
C12 C13 C18 C17 179.5(3)
C16 C17 C18 C13 0.9(6)
C11 C3 C20 S3 67.2(4)
C4 C3 C20 S3 -67.7(4)
C2 C3 C20 S3 -179.5(3)
O8 S3 C20 C3 -156.9(3)
O7 S3 C20 C3 -28.0(4)
C21 S3 C20 C3 89.2(3)
O8 S3 C21 C22 139.9(3)
O7 S3 C21 C22 10.6(4)
C20 S3 C21 C22 -108.1(3)
O8 S3 C21 C26 -38.1(4)
O7 S3 C21 C26 -167.4(3)
C20 S3 C21 C26 73.9(3)
C26 C21 C22 C23 0.1(6)
S3 C21 C22 C23 -177.9(3)
C21 C22 C23 C24 -1.2(6)
C22 C23 C24 C25 1.3(7)
C22 C23 C24 C27 -179.5(4)
C23 C24 C25 C26 -0.4(7)
C27 C24 C25 C26 -179.7(5)
C24 C25 C26 C21 -0.5(7)
C22 C21 C26 C25 0.7(6)
S3 C21 C26 C25 178.7(3)
O4 S1 C28 C33 117.5(3)
O3 S1 C28 C33 -12.4(3)
N1 S1 C28 C33 -125.9(3)
O4 S1 C28 C29 -56.0(4)
O3 S1 C28 C29 174.0(3)
N1 S1 C28 C29 60.6(3)
C33 C28 C29 C30 -0.8(6)
S1 C28 C29 C30 172.5(3)
C28 C29 C30 C31 0.2(7)
C29 C30 C31 C32 -0.4(7)
C30 C31 C32 C33 1.2(7)
C29 C28 C33 C32 1.6(6)
S1 C28 C33 C32 -172.1(3)
C31 C32 C33 C28 -1.8(6)
O5 S2 C34 C39 146.4(3)
O6 S2 C34 C39 13.7(4)
N1 S2 C34 C39 -98.7(3)
O5 S2 C34 C35 -29.2(4)
O6 S2 C34 C35 -161.8(3)
N1 S2 C34 C35 85.7(3)
C39 C34 C35 C36 3.0(6)
S2 C34 C35 C36 178.4(3)
C34 C35 C36 C37 -0.4(7)
C35 C36 C37 C38 -1.3(7)
C36 C37 C38 C39 0.3(7)
C35 C34 C39 C38 -3.9(6)
S2 C34 C39 C38 -179.4(3)
C37 C38 C39 C34 2.2(7)
